data_7021314
loop_
_publ_author_name
'Wang, Lei'
'Yang, Wen-Wen'
'Zhong, Yu-Wu'
'Yao, Jiannian'

_publ_section_title
;
 Enhancing the electronic coupling in a cyclometalated bisruthenium
 complex by using the 1,3,6,8-tetra(pyridin-2-yl)carbazole bridge.
;
_journal_issue 16
_journal_name_full 'Dalton transactions (Cambridge, England : 2003)'
_journal_page_first 5611
_journal_page_last 5614
_journal_paper_doi 10.1039/c3dt50486g
_journal_volume 42
_journal_year 2013
_chemical_formula_moiety ' C51 H39 N8 Ru, F6 P'
_chemical_formula_sum 'C51 H39 F6 N8 P Ru'
_chemical_formula_weight 1009.94
_chemical_name_systematic
;
?
;
_space_group_IT_number 2
_symmetry_cell_setting triclinic
_symmetry_space_group_name_Hall '-P 1'
_symmetry_space_group_name_H-M 'P -1'
_atom_sites_solution_hydrogens geom
_atom_sites_solution_primary direct
_atom_sites_solution_secondary difmap
_audit_creation_method SHELXL-97
_cell_angle_alpha 71.630(13)
_cell_angle_beta 70.140(12)
_cell_angle_gamma 81.000(15)
_cell_formula_units_Z 2
_cell_length_a 14.142(3)
_cell_length_b 14.201(3)
_cell_length_c 15.462(3)
_cell_measurement_reflns_used 10248
_cell_measurement_temperature 173(2)
_cell_measurement_theta_max 27.47
_cell_measurement_theta_min 1.46
_cell_volume 2767.5(10)
_computing_cell_refinement 'CrystalClear (Rigaku Inc., 2007)'
_computing_data_collection 'CrystalClear (Rigaku Inc., 2007)'
_computing_data_reduction 'CrystalClear (Rigaku Inc., 2007)'
_computing_molecular_graphics 'Olex2 Ver 1.1'
_computing_publication_material 'SHELX97 (Sheldrick, 2008)'
_computing_structure_refinement 'Olex2 Ver 1.1'
_computing_structure_solution 'SHELXS-97 (Sheldrick, 2008)'
_diffrn_ambient_temperature 173(2)
_diffrn_measured_fraction_theta_full 0.989
_diffrn_measured_fraction_theta_max 0.989
_diffrn_measurement_device_type 'MM007-HF CCD(Saturn 724+)'
_diffrn_measurement_method '\w scans at fixed \c = 45\%'
_diffrn_radiation_monochromator Confocal
_diffrn_radiation_source 'rotating anode'
_diffrn_radiation_type MoK\a
_diffrn_radiation_wavelength 0.71073
_diffrn_reflns_av_R_equivalents 0.0480
_diffrn_reflns_av_sigmaI/netI 0.0678
_diffrn_reflns_limit_h_max 18
_diffrn_reflns_limit_h_min -18
_diffrn_reflns_limit_k_max 18
_diffrn_reflns_limit_k_min -18
_diffrn_reflns_limit_l_max 20
_diffrn_reflns_limit_l_min -19
_diffrn_reflns_number 24567
_diffrn_reflns_theta_full 27.38
_diffrn_reflns_theta_max 27.38
_diffrn_reflns_theta_min 1.46
_exptl_absorpt_coefficient_mu 0.370
_exptl_absorpt_correction_T_max 1.0000
_exptl_absorpt_correction_T_min 0.8244
_exptl_absorpt_correction_type multi-scan
_exptl_absorpt_process_details 'CrystalClear (Rigaku Inc., 2007)'
_exptl_crystal_colour black
_exptl_crystal_density_diffrn 1.212
_exptl_crystal_density_method 'not measured'
_exptl_crystal_description rod
_exptl_crystal_F_000 1028
_exptl_crystal_size_max 0.30
_exptl_crystal_size_mid 0.14
_exptl_crystal_size_min 0.08
_platon_squeeze_details
;
The unit cell contains three hexane molecules and two acetonitrile
molecules which have been treated as a diffuse conteibution to
the scattering without specific atom positions by SQUEEZE/PLATON.
;
_refine_diff_density_max 0.636
_refine_diff_density_min -0.856
_refine_diff_density_rms 0.110
_refine_ls_extinction_method none
_refine_ls_goodness_of_fit_ref 1.043
_refine_ls_hydrogen_treatment constr
_refine_ls_matrix_type full
_refine_ls_number_parameters 632
_refine_ls_number_reflns 12426
_refine_ls_number_restraints 69
_refine_ls_restrained_S_all 1.045
_refine_ls_R_factor_all 0.0737
_refine_ls_R_factor_gt 0.0641
_refine_ls_shift/su_max 0.001
_refine_ls_shift/su_mean 0.000
_refine_ls_structure_factor_coef Fsqd
_refine_ls_weighting_details 'calc w=1/[\s^2^(Fo^2^)+(0.0993P)^2^+2.1230P] where P=(Fo^2^+2Fc^2^)/3'
_refine_ls_weighting_scheme calc
_refine_ls_wR_factor_gt 0.1790
_refine_ls_wR_factor_ref 0.1893
_reflns_number_gt 10594
_reflns_number_total 12426
_reflns_threshold_expression >2sigma(I)
_cod_data_source_file c3dt50486g.txt
_cod_data_source_block mx2025
_cod_original_sg_symbol_H-M P-1
_cod_database_code 7021314

loop_
_symmetry_equiv_pos_as_xyz
'x, y, z'
'-x, -y, -z'

loop_
_atom_site_label
_atom_site_type_symbol
_atom_site_fract_x
_atom_site_fract_y
_atom_site_fract_z
_atom_site_U_iso_or_equiv
_atom_site_adp_type
_atom_site_occupancy
_atom_site_symmetry_multiplicity
_atom_site_calc_flag
_atom_site_refinement_flags
_atom_site_disorder_assembly
_atom_site_disorder_group
Ru1 Ru 0.76949(2) 0.193562(19) 0.41991(2) 0.03208(11) Uani 1 1 d . . .
P1 P 0.18336(9) 0.20240(8) 0.87344(8) 0.0445(3) Uani 1 1 d . . .
F1 F 0.1884(2) 0.2006(2) 0.97481(19) 0.0682(8) Uani 1 1 d . . .
F2 F 0.2641(2) 0.1100(2) 0.8679(3) 0.0815(10) Uani 1 1 d . . .
F3 F 0.2715(2) 0.2780(2) 0.8199(2) 0.0720(8) Uani 1 1 d . . .
F4 F 0.1019(3) 0.2928(2) 0.8760(2) 0.0769(9) Uani 1 1 d . . .
F5 F 0.0957(2) 0.1254(2) 0.92553(18) 0.0590(7) Uani 1 1 d . . .
F6 F 0.1737(3) 0.2045(2) 0.77213(19) 0.0745(9) Uani 1 1 d . . .
N1 N 0.6995(2) 0.3076(2) 0.3349(2) 0.0345(6) Uani 1 1 d . . .
N2 N 0.8695(2) 0.1278(2) 0.4984(2) 0.0342(6) Uani 1 1 d . . .
N3 N 1.0868(2) 0.3736(2) 0.4143(2) 0.0353(7) Uani 1 1 d . B .
N4 N 1.2336(3) 0.8190(2) 0.2416(3) 0.0444(8) Uani 1 1 d . . .
N5 N 1.3651(2) 0.4939(2) 0.3868(2) 0.0405(7) Uani 1 1 d . . .
N6 N 0.6578(2) 0.1922(2) 0.5485(2) 0.0340(6) Uani 1 1 d . . .
N7 N 0.6968(2) 0.0704(2) 0.4456(2) 0.0355(6) Uani 1 1 d . . .
N8 N 0.8446(2) 0.1490(2) 0.2983(2) 0.0368(7) Uani 1 1 d . . .
C1 C 0.6224(3) 0.2974(3) 0.3051(3) 0.0446(9) Uani 1 1 d . . .
H1 H 0.5925 0.2352 0.3291 0.053 Uiso 1 1 calc R . .
C2 C 0.5861(4) 0.3732(3) 0.2420(4) 0.0588(13) Uani 1 1 d . . .
H2 H 0.5333 0.3632 0.2214 0.071 Uiso 1 1 calc R . .
C3 C 0.6284(4) 0.4652(4) 0.2089(4) 0.0651(14) Uani 1 1 d . . .
H3 H 0.6047 0.5186 0.1648 0.078 Uiso 1 1 calc R . .
C4 C 0.7040(3) 0.4789(3) 0.2395(3) 0.0490(10) Uani 1 1 d . . .
H4 H 0.7314 0.5421 0.2183 0.059 Uiso 1 1 calc R . .
C5 C 0.7408(3) 0.3988(3) 0.3028(3) 0.0368(8) Uani 1 1 d . . .
C6 C 0.8257(3) 0.4003(2) 0.3359(3) 0.0341(7) Uani 1 1 d . . .
C7 C 0.8486(3) 0.3071(3) 0.3957(3) 0.0325(7) Uani 1 1 d . . .
C8 C 0.9324(3) 0.2905(3) 0.4299(3) 0.0351(7) Uani 1 1 d . . .
C9 C 0.9340(3) 0.1917(3) 0.4992(3) 0.0336(7) Uani 1 1 d . . .
C10 C 0.9880(3) 0.1625(3) 0.5641(3) 0.0388(8) Uani 1 1 d . . .
H10 H 1.0300 0.2077 0.5656 0.047 Uiso 1 1 calc R . .
C11 C 0.9808(3) 0.0677(3) 0.6268(3) 0.0442(9) Uani 1 1 d . . .
H11 H 1.0168 0.0478 0.6721 0.053 Uiso 1 1 calc R . .
C12 C 0.9202(3) 0.0019(3) 0.6226(3) 0.0446(9) Uani 1 1 d . . .
H12 H 0.9171 -0.0647 0.6624 0.054 Uiso 1 1 calc R . .
C13 C 0.8654(3) 0.0352(3) 0.5600(3) 0.0400(8) Uani 1 1 d . . .
H13 H 0.8218 -0.0091 0.5597 0.048 Uiso 1 1 calc R . .
C14 C 0.8830(3) 0.4815(3) 0.3134(3) 0.0385(8) Uani 1 1 d . . .
H14 H 0.8659 0.5455 0.2770 0.046 Uiso 1 1 calc R . .
C15 C 0.9664(3) 0.4651(3) 0.3464(3) 0.0356(8) Uani 1 1 d . . .
C16 C 0.9944(3) 0.3707(3) 0.3996(3) 0.0347(7) Uani 1 1 d . . .
C17 C 1.0430(3) 0.5313(3) 0.3317(3) 0.0373(8) Uani 1 1 d . . .
C18 C 1.1141(3) 0.4742(3) 0.3749(3) 0.0332(7) Uani 1 1 d . . .
C19 C 1.1971(3) 0.5173(3) 0.3746(3) 0.0336(7) Uani 1 1 d . . .
C20 C 1.2080(3) 0.6181(3) 0.3240(3) 0.0357(8) Uani 1 1 d . . .
H20 H 1.2649 0.6488 0.3203 0.043 Uiso 1 1 calc R . .
C21 C 1.1400(3) 0.6752(3) 0.2789(3) 0.0366(8) Uani 1 1 d . . .
C22 C 1.0545(3) 0.6327(3) 0.2837(3) 0.0392(8) Uani 1 1 d . . .
H22 H 1.0059 0.6714 0.2554 0.047 Uiso 1 1 calc R . .
C23 C 1.2690(3) 0.4670(3) 0.4285(3) 0.0333(7) Uani 1 1 d . . .
C24 C 1.2362(3) 0.4007(3) 0.5203(3) 0.0404(8) Uani 1 1 d . . .
H24 H 1.1679 0.3834 0.5480 0.048 Uiso 1 1 calc R . .
C25 C 1.3049(3) 0.3607(3) 0.5698(3) 0.0477(10) Uani 1 1 d . . .
H25 H 1.2845 0.3159 0.6323 0.057 Uiso 1 1 calc R . .
C26 C 1.4045(3) 0.3873(3) 0.5264(3) 0.0506(10) Uani 1 1 d . . .
H26 H 1.4533 0.3611 0.5589 0.061 Uiso 1 1 calc R . .
C27 C 1.4309(3) 0.4526(3) 0.4350(3) 0.0502(10) Uani 1 1 d . . .
H27 H 1.4993 0.4689 0.4050 0.060 Uiso 1 1 calc R . .
C28 C 1.1605(3) 0.7822(3) 0.2250(3) 0.0409(8) Uani 1 1 d . . .
C29 C 1.1084(3) 0.8402(3) 0.1630(3) 0.0457(9) Uani 1 1 d . . .
H29 H 1.0570 0.8133 0.1528 0.055 Uiso 1 1 calc R . .
C30 C 1.1331(4) 0.9393(3) 0.1158(3) 0.0522(11) Uani 1 1 d . . .
H30 H 1.0984 0.9805 0.0732 0.063 Uiso 1 1 calc R . .
C31 C 1.2078(4) 0.9760(3) 0.1316(3) 0.0562(12) Uani 1 1 d . . .
H31 H 1.2277 1.0420 0.0986 0.067 Uiso 1 1 calc R . .
C32 C 1.2535(3) 0.9146(3) 0.1968(3) 0.0509(10) Uani 1 1 d . . .
H32 H 1.3020 0.9418 0.2108 0.061 Uiso 1 1 calc R . .
C33 C 1.1657(3) 0.2925(3) 0.3980(3) 0.0418(9) Uani 1 1 d D . .
H33A H 1.1955 0.2737 0.4509 0.050 Uiso 1 1 calc R A 1
H33B H 1.1316 0.2341 0.4037 0.050 Uiso 1 1 calc R A 1
C34 C 1.2496(6) 0.3111(6) 0.3066(5) 0.066(2) Uani 0.677(9) 1 d PDU B 1
H34A H 1.2874 0.3664 0.3021 0.079 Uiso 0.677(9) 1 calc PR B 1
H34B H 1.2961 0.2512 0.3081 0.079 Uiso 0.677(9) 1 calc PR B 1
C35 C 1.2191(8) 0.3355(8) 0.2207(7) 0.084(3) Uani 0.677(9) 1 d PDU B 1
H35A H 1.2795 0.3519 0.1638 0.101 Uiso 0.677(9) 1 calc PR B 1
H35B H 1.1729 0.3957 0.2188 0.101 Uiso 0.677(9) 1 calc PR B 1
C36 C 1.1688(10) 0.2561(10) 0.2137(10) 0.123(5) Uani 0.677(9) 1 d PDU B 1
H36A H 1.1496 0.2789 0.1549 0.185 Uiso 0.677(9) 1 calc PR B 1
H36B H 1.1084 0.2396 0.2693 0.185 Uiso 0.677(9) 1 calc PR B 1
H36C H 1.2149 0.1971 0.2122 0.185 Uiso 0.677(9) 1 calc PR B 1
C34' C 1.1922(12) 0.2995(12) 0.2911(9) 0.057(4) Uani 0.323(9) 1 d PDU B 2
H34C H 1.1317 0.2860 0.2795 0.069 Uiso 0.323(9) 1 calc PR B 2
H34D H 1.2096 0.3685 0.2530 0.069 Uiso 0.323(9) 1 calc PR B 2
C35' C 1.2766(12) 0.2307(13) 0.2560(12) 0.070(5) Uani 0.323(9) 1 d PDU B 2
H35C H 1.2670 0.1607 0.2953 0.084 Uiso 0.323(9) 1 calc PR B 2
H35D H 1.3430 0.2509 0.2501 0.084 Uiso 0.323(9) 1 calc PR B 2
C36' C 1.260(3) 0.251(3) 0.1595(17) 0.173(12) Uani 0.323(9) 1 d PDU B 2
H36D H 1.3087 0.2096 0.1225 0.259 Uiso 0.323(9) 1 calc PR B 2
H36E H 1.2689 0.3211 0.1243 0.259 Uiso 0.323(9) 1 calc PR B 2
H36F H 1.1915 0.2344 0.1696 0.259 Uiso 0.323(9) 1 calc PR B 2
C37 C 0.6367(3) 0.2623(3) 0.5956(3) 0.0395(8) Uani 1 1 d . . .
H37 H 0.6759 0.3190 0.5689 0.047 Uiso 1 1 calc R . .
C38 C 0.5607(3) 0.2543(3) 0.6806(3) 0.0447(9) Uani 1 1 d . . .
H38 H 0.5477 0.3051 0.7118 0.054 Uiso 1 1 calc R . .
C39 C 0.5029(3) 0.1719(3) 0.7208(3) 0.0485(10) Uani 1 1 d . . .
H39 H 0.4495 0.1660 0.7793 0.058 Uiso 1 1 calc R . .
C40 C 0.5235(3) 0.0984(3) 0.6749(3) 0.0454(9) Uani 1 1 d . . .
H40 H 0.4854 0.0409 0.7022 0.054 Uiso 1 1 calc R . .
C41 C 0.6005(3) 0.1094(3) 0.5886(3) 0.0381(8) Uani 1 1 d . . .
C42 C 0.6261(3) 0.0376(3) 0.5319(3) 0.0366(8) Uani 1 1 d . . .
C43 C 0.5870(3) -0.0552(3) 0.5579(3) 0.0474(10) Uani 1 1 d . . .
H43 H 0.5380 -0.0795 0.6183 0.057 Uiso 1 1 calc R . .
C44 C 0.6227(3) -0.1120(3) 0.4913(3) 0.0523(11) Uani 1 1 d . . .
H44 H 0.5974 -0.1756 0.5074 0.063 Uiso 1 1 calc R . .
C45 C 0.6935(3) -0.0765(3) 0.4036(3) 0.0469(10) Uani 1 1 d . . .
H45 H 0.7165 -0.1144 0.3588 0.056 Uiso 1 1 calc R . .
C46 C 0.7306(3) 0.0162(3) 0.3820(3) 0.0374(8) Uani 1 1 d . . .
C47 C 0.8093(3) 0.0662(3) 0.2935(3) 0.0380(8) Uani 1 1 d . . .
C48 C 0.8433(3) 0.0357(3) 0.2109(3) 0.0482(10) Uani 1 1 d . . .
H48 H 0.8178 -0.0215 0.2092 0.058 Uiso 1 1 calc R . .
C49 C 0.9139(4) 0.0884(4) 0.1316(4) 0.0612(12) Uani 1 1 d . . .
H49 H 0.9364 0.0685 0.0743 0.073 Uiso 1 1 calc R . .
C50 C 0.9522(4) 0.1702(4) 0.1351(3) 0.0584(12) Uani 1 1 d . . .
H50 H 1.0028 0.2060 0.0815 0.070 Uiso 1 1 calc R . .
C51 C 0.9153(3) 0.1990(3) 0.2187(3) 0.0470(9) Uani 1 1 d . . .
H51 H 0.9405 0.2563 0.2206 0.056 Uiso 1 1 calc R . .

loop_
_atom_site_aniso_label
_atom_site_aniso_U_11
_atom_site_aniso_U_22
_atom_site_aniso_U_33
_atom_site_aniso_U_23
_atom_site_aniso_U_13
_atom_site_aniso_U_12
Ru1 0.03183(17) 0.02539(16) 0.03903(18) -0.00603(12) -0.01264(12) -0.00418(11)
P1 0.0518(6) 0.0313(5) 0.0394(5) -0.0032(4) -0.0066(4) -0.0021(4)
F1 0.080(2) 0.075(2) 0.0480(15) -0.0051(14) -0.0268(14) -0.0099(16)
F2 0.0561(17) 0.0424(16) 0.131(3) -0.0207(17) -0.0146(18) 0.0006(13)
F3 0.081(2) 0.0426(15) 0.0753(19) -0.0057(13) -0.0037(16) -0.0257(14)
F4 0.090(2) 0.0535(17) 0.087(2) -0.0193(16) -0.0393(18) 0.0255(16)
F5 0.0570(16) 0.0587(16) 0.0467(14) -0.0004(12) -0.0059(11) -0.0152(13)
F6 0.113(3) 0.0646(19) 0.0378(14) -0.0038(12) -0.0137(15) -0.0271(17)
N1 0.0324(15) 0.0296(15) 0.0444(17) -0.0065(13) -0.0174(13) -0.0052(12)
N2 0.0346(16) 0.0277(14) 0.0387(16) -0.0057(12) -0.0126(12) -0.0021(12)
N3 0.0315(15) 0.0239(14) 0.0498(18) -0.0043(12) -0.0177(13) -0.0009(12)
N4 0.0444(18) 0.0338(17) 0.056(2) -0.0012(14) -0.0233(16) -0.0109(14)
N5 0.0330(16) 0.0375(17) 0.0500(19) -0.0038(14) -0.0175(14) -0.0063(13)
N6 0.0310(15) 0.0311(15) 0.0422(17) -0.0098(13) -0.0143(12) -0.0023(12)
N7 0.0347(16) 0.0259(14) 0.0452(17) -0.0058(12) -0.0143(13) -0.0044(12)
N8 0.0339(16) 0.0341(16) 0.0401(16) -0.0080(13) -0.0119(13) 0.0004(13)
C1 0.046(2) 0.041(2) 0.053(2) -0.0076(18) -0.0270(18) -0.0066(17)
C2 0.058(3) 0.047(2) 0.083(3) -0.003(2) -0.047(3) -0.010(2)
C3 0.067(3) 0.044(2) 0.096(4) 0.001(2) -0.055(3) -0.010(2)
C4 0.048(2) 0.035(2) 0.067(3) -0.0004(19) -0.033(2) -0.0053(17)
C5 0.0375(19) 0.0268(17) 0.047(2) -0.0049(15) -0.0188(16) -0.0032(14)
C6 0.0315(17) 0.0226(15) 0.048(2) -0.0042(14) -0.0158(15) -0.0033(13)
C7 0.0344(18) 0.0293(17) 0.0368(18) -0.0099(14) -0.0147(14) -0.0008(14)
C8 0.0338(18) 0.0294(17) 0.0427(19) -0.0067(15) -0.0152(15) -0.0036(14)
C9 0.0279(17) 0.0271(17) 0.0439(19) -0.0073(14) -0.0122(14) 0.0009(13)
C10 0.041(2) 0.038(2) 0.0385(19) -0.0088(16) -0.0164(16) -0.0015(16)
C11 0.041(2) 0.041(2) 0.046(2) -0.0040(17) -0.0174(17) 0.0007(17)
C12 0.045(2) 0.039(2) 0.041(2) 0.0018(16) -0.0148(17) -0.0025(17)
C13 0.041(2) 0.0245(17) 0.047(2) -0.0014(15) -0.0110(16) -0.0041(15)
C14 0.0354(19) 0.0292(17) 0.050(2) -0.0058(15) -0.0180(16) -0.0006(14)
C15 0.0326(18) 0.0288(17) 0.046(2) -0.0056(15) -0.0159(15) -0.0042(14)
C16 0.0321(18) 0.0300(17) 0.044(2) -0.0105(15) -0.0145(15) -0.0020(14)
C17 0.0345(18) 0.0280(17) 0.050(2) -0.0063(15) -0.0175(16) -0.0030(14)
C18 0.0302(17) 0.0268(16) 0.0409(19) -0.0034(14) -0.0131(14) -0.0046(13)
C19 0.0290(17) 0.0330(18) 0.0392(18) -0.0073(14) -0.0122(14) -0.0048(14)
C20 0.0382(19) 0.0313(18) 0.0380(19) -0.0040(14) -0.0144(15) -0.0092(15)
C21 0.0353(19) 0.0332(18) 0.043(2) -0.0070(15) -0.0158(15) -0.0047(15)
C22 0.0357(19) 0.0284(18) 0.052(2) -0.0017(16) -0.0192(16) -0.0043(15)
C23 0.0334(18) 0.0292(17) 0.0377(18) -0.0053(14) -0.0136(14) -0.0053(14)
C24 0.044(2) 0.0355(19) 0.040(2) -0.0069(16) -0.0143(16) -0.0049(16)
C25 0.060(3) 0.043(2) 0.040(2) -0.0047(17) -0.0223(19) -0.0034(19)
C26 0.057(3) 0.042(2) 0.061(3) -0.0070(19) -0.037(2) 0.0034(19)
C27 0.037(2) 0.044(2) 0.072(3) -0.008(2) -0.027(2) -0.0033(17)
C28 0.0353(19) 0.0301(18) 0.054(2) -0.0035(16) -0.0157(16) -0.0044(15)
C29 0.051(2) 0.038(2) 0.048(2) -0.0032(17) -0.0232(19) -0.0025(18)
C30 0.063(3) 0.041(2) 0.051(2) 0.0032(18) -0.029(2) -0.004(2)
C31 0.072(3) 0.029(2) 0.065(3) 0.0065(19) -0.031(2) -0.013(2)
C32 0.056(3) 0.035(2) 0.061(3) -0.0018(18) -0.024(2) -0.0135(18)
C33 0.037(2) 0.0333(19) 0.060(2) -0.0165(18) -0.0199(18) 0.0037(15)
C34 0.058(4) 0.055(4) 0.082(5) -0.028(4) -0.011(4) -0.003(3)
C35 0.084(5) 0.083(6) 0.082(5) -0.036(5) -0.018(4) 0.010(4)
C36 0.117(9) 0.118(9) 0.135(10) -0.041(8) -0.030(8) -0.015(8)
C34' 0.048(7) 0.051(6) 0.059(7) -0.014(5) -0.007(5) 0.009(6)
C35' 0.059(7) 0.066(7) 0.073(7) -0.037(6) -0.005(6) 0.027(6)
C36' 0.134(17) 0.184(19) 0.158(18) -0.043(15) 0.010(14) -0.022(15)
C37 0.0356(19) 0.0318(18) 0.053(2) -0.0116(16) -0.0165(16) -0.0010(15)
C38 0.038(2) 0.047(2) 0.056(2) -0.0220(19) -0.0178(18) 0.0009(17)
C39 0.0299(19) 0.054(3) 0.056(2) -0.019(2) -0.0052(17) 0.0045(17)
C40 0.036(2) 0.040(2) 0.055(2) -0.0106(18) -0.0085(17) -0.0063(16)
C41 0.0353(19) 0.0303(18) 0.049(2) -0.0080(15) -0.0136(16) -0.0075(15)
C42 0.0343(18) 0.0347(18) 0.0399(19) -0.0083(15) -0.0092(15) -0.0088(15)
C43 0.052(2) 0.039(2) 0.050(2) -0.0065(18) -0.0137(19) -0.0143(18)
C44 0.057(3) 0.034(2) 0.066(3) -0.0105(19) -0.018(2) -0.0153(19)
C45 0.046(2) 0.036(2) 0.064(3) -0.0198(19) -0.018(2) -0.0033(17)
C46 0.040(2) 0.0347(19) 0.044(2) -0.0154(16) -0.0187(16) 0.0033(15)
C47 0.0377(19) 0.0345(19) 0.043(2) -0.0109(15) -0.0149(16) 0.0007(15)
C48 0.052(2) 0.049(2) 0.047(2) -0.0202(19) -0.0150(19) -0.0019(19)
C49 0.058(3) 0.072(3) 0.052(3) -0.027(2) -0.007(2) -0.003(2)
C50 0.053(3) 0.063(3) 0.049(3) -0.020(2) 0.001(2) -0.007(2)
C51 0.043(2) 0.044(2) 0.046(2) -0.0077(18) -0.0057(17) -0.0066(18)

loop_
_atom_type_symbol
_atom_type_description
_atom_type_scat_dispersion_real
_atom_type_scat_dispersion_imag
_atom_type_scat_source
C C 0.0033 0.0016 'International Tables Vol C Tables 4.2.6.8 and 6.1.1.4'
H H 0.0000 0.0000 'International Tables Vol C Tables 4.2.6.8 and 6.1.1.4'
F F 0.0171 0.0103 'International Tables Vol C Tables 4.2.6.8 and 6.1.1.4'
N N 0.0061 0.0033 'International Tables Vol C Tables 4.2.6.8 and 6.1.1.4'
P P 0.1023 0.0942 'International Tables Vol C Tables 4.2.6.8 and 6.1.1.4'
Ru Ru -1.2594 0.8363 'International Tables Vol C Tables 4.2.6.8 and 6.1.1.4'

loop_
_geom_angle_atom_site_label_1
_geom_angle_atom_site_label_2
_geom_angle_atom_site_label_3
_geom_angle
C7 Ru1 N7 175.97(13)
C7 Ru1 N8 99.95(14)
N7 Ru1 N8 78.45(13)
C7 Ru1 N6 103.79(13)
N7 Ru1 N6 77.99(12)
N8 Ru1 N6 156.18(12)
C7 Ru1 N1 78.88(13)
N7 Ru1 N1 104.65(12)
N8 Ru1 N1 87.06(12)
N6 Ru1 N1 95.51(12)
C7 Ru1 N2 78.49(13)
N7 Ru1 N2 98.03(12)
N8 Ru1 N2 98.47(12)
N6 Ru1 N2 88.26(12)
N1 Ru1 N2 157.30(12)
F1 P1 F4 90.28(17)
F1 P1 F3 91.08(17)
F4 P1 F3 90.35(19)
F1 P1 F2 91.84(19)
F4 P1 F2 177.7(2)
F3 P1 F2 90.49(17)
F1 P1 F5 89.85(16)
F4 P1 F5 90.33(18)
F3 P1 F5 178.85(17)
F2 P1 F5 88.80(16)
F1 P1 F6 177.85(19)
F4 P1 F6 88.24(18)
F3 P1 F6 90.48(17)
F2 P1 F6 89.6(2)
F5 P1 F6 88.61(16)
C1 N1 C5 118.7(3)
C1 N1 Ru1 125.8(3)
C5 N1 Ru1 115.4(2)
C13 N2 C9 117.4(3)
C13 N2 Ru1 126.1(3)
C9 N2 Ru1 115.5(2)
C16 N3 C18 106.6(3)
C16 N3 C33 118.7(3)
C18 N3 C33 119.3(3)
C32 N4 C28 117.6(4)
C27 N5 C23 117.7(3)
C37 N6 C41 118.3(3)
C37 N6 Ru1 126.9(3)
C41 N6 Ru1 114.8(2)
C46 N7 C42 122.0(3)
C46 N7 Ru1 118.5(3)
C42 N7 Ru1 118.8(2)
C51 N8 C47 117.2(3)
C51 N8 Ru1 127.0(3)
C47 N8 Ru1 115.2(2)
N1 C1 C2 122.8(4)
N1 C1 H1 118.6
C2 C1 H1 118.6
C1 C2 C3 118.5(4)
C1 C2 H2 120.8
C3 C2 H2 120.8
C4 C3 C2 120.3(4)
C4 C3 H3 119.9
C2 C3 H3 119.9
C3 C4 C5 119.7(4)
C3 C4 H4 120.2
C5 C4 H4 120.2
N1 C5 C4 120.0(3)
N1 C5 C6 114.2(3)
C4 C5 C6 125.8(3)
C14 C6 C7 120.2(3)
C14 C6 C5 126.7(3)
C7 C6 C5 113.1(3)
C8 C7 C6 122.2(3)
C8 C7 Ru1 119.0(3)
C6 C7 Ru1 118.4(3)
C16 C8 C7 116.7(3)
C16 C8 C9 130.9(3)
C7 C8 C9 112.1(3)
C10 C9 N2 120.7(3)
C10 C9 C8 126.2(3)
N2 C9 C8 113.0(3)
C11 C10 C9 120.1(4)
C11 C10 H10 120.0
C9 C10 H10 120.0
C10 C11 C12 119.3(4)
C10 C11 H11 120.4
C12 C11 H11 120.4
C13 C12 C11 118.5(4)
C13 C12 H12 120.8
C11 C12 H12 120.8
N2 C13 C12 123.9(4)
N2 C13 H13 118.0
C12 C13 H13 118.0
C15 C14 C6 117.5(3)
C15 C14 H14 121.2
C6 C14 H14 121.2
C14 C15 C16 122.5(3)
C14 C15 C17 131.2(3)
C16 C15 C17 106.2(3)
C8 C16 N3 129.5(3)
C8 C16 C15 120.3(3)
N3 C16 C15 110.2(3)
C22 C17 C18 121.1(3)
C22 C17 C15 131.6(3)
C18 C17 C15 107.3(3)
C17 C18 C19 121.2(3)
C17 C18 N3 109.5(3)
C19 C18 N3 129.3(3)
C20 C19 C18 116.3(3)
C20 C19 C23 118.1(3)
C18 C19 C23 125.5(3)
C21 C20 C19 123.2(3)
C21 C20 H20 118.4
C19 C20 H20 118.4
C20 C21 C22 120.0(3)
C20 C21 C28 118.6(3)
C22 C21 C28 121.4(3)
C17 C22 C21 118.0(3)
C17 C22 H22 121.0
C21 C22 H22 121.0
N5 C23 C24 122.5(3)
N5 C23 C19 116.3(3)
C24 C23 C19 121.1(3)
C25 C24 C23 118.9(4)
C25 C24 H24 120.6
C23 C24 H24 120.6
C24 C25 C26 118.9(4)
C24 C25 H25 120.6
C26 C25 H25 120.6
C27 C26 C25 118.6(4)
C27 C26 H26 120.7
C25 C26 H26 120.7
N5 C27 C26 123.5(4)
N5 C27 H27 118.3
C26 C27 H27 118.3
N4 C28 C29 121.9(4)
N4 C28 C21 115.2(3)
C29 C28 C21 123.0(4)
C28 C29 C30 118.8(4)
C28 C29 H29 120.6
C30 C29 H29 120.6
C31 C30 C29 119.3(4)
C31 C30 H30 120.4
C29 C30 H30 120.4
C30 C31 C32 118.3(4)
C30 C31 H31 120.8
C32 C31 H31 120.8
N4 C32 C31 124.0(4)
N4 C32 H32 118.0
C31 C32 H32 118.0
C34 C33 N3 118.7(4)
C34 C33 C34' 37.4(7)
N3 C33 C34' 105.3(6)
C34 C33 H33A 107.6
N3 C33 H33A 107.6
C34' C33 H33A 141.8
C34 C33 H33B 107.6
N3 C33 H33B 107.6
C34' C33 H33B 80.5
H33A C33 H33B 107.1
C35 C34 C33 114.9(7)
C35 C34 H34A 108.5
C33 C34 H34A 108.5
C35 C34 H34B 108.5
C33 C34 H34B 108.5
H34A C34 H34B 107.5
C34 C35 C36 114.6(10)
C34 C35 H35A 108.6
C36 C35 H35A 108.6
C34 C35 H35B 108.6
C36 C35 H35B 108.6
H35A C35 H35B 107.6
C35 C36 H36A 109.5
C35 C36 H36B 109.5
H36A C36 H36B 109.5
C35 C36 H36C 109.5
H36A C36 H36C 109.5
H36B C36 H36C 109.5
C35' C34' C33 114.9(12)
C35' C34' H34C 108.5
C33 C34' H34C 108.5
C35' C34' H34D 108.5
C33 C34' H34D 108.5
H34C C34' H34D 107.5
C34' C35' C36' 94.8(18)
C34' C35' H35C 112.8
C36' C35' H35C 112.8
C34' C35' H35D 112.8
C36' C35' H35D 112.8
H35C C35' H35D 110.2
C35' C36' H36D 109.5
C35' C36' H36E 109.5
H36D C36' H36E 109.5
C35' C36' H36F 109.5
H36D C36' H36F 109.5
H36E C36' H36F 109.5
N6 C37 C38 122.3(4)
N6 C37 H37 118.8
C38 C37 H37 118.8
C37 C38 C39 119.6(4)
C37 C38 H38 120.2
C39 C38 H38 120.2
C40 C39 C38 119.3(4)
C40 C39 H39 120.3
C38 C39 H39 120.3
C39 C40 C41 119.4(4)
C39 C40 H40 120.3
C41 C40 H40 120.3
N6 C41 C40 121.0(3)
N6 C41 C42 115.2(3)
C40 C41 C42 123.8(3)
N7 C42 C43 120.1(4)
N7 C42 C41 112.4(3)
C43 C42 C41 127.5(4)
C42 C43 C44 117.8(4)
C42 C43 H43 121.1
C44 C43 H43 121.1
C45 C44 C43 121.0(4)
C45 C44 H44 119.5
C43 C44 H44 119.5
C44 C45 C46 118.6(4)
C44 C45 H45 120.7
C46 C45 H45 120.7
N7 C46 C45 120.5(4)
N7 C46 C47 112.4(3)
C45 C46 C47 127.1(4)
N8 C47 C48 121.5(4)
N8 C47 C46 114.6(3)
C48 C47 C46 123.8(4)
C49 C48 C47 119.7(4)
C49 C48 H48 120.1
C47 C48 H48 120.1
C48 C49 C50 119.9(4)
C48 C49 H49 120.0
C50 C49 H49 120.0
C49 C50 C51 118.5(4)
C49 C50 H50 120.8
C51 C50 H50 120.8
N8 C51 C50 123.1(4)
N8 C51 H51 118.5
C50 C51 H51 118.5

loop_
_geom_bond_atom_site_label_1
_geom_bond_atom_site_label_2
_geom_bond_distance
Ru1 C7 1.973(4)
Ru1 N7 2.029(3)
Ru1 N8 2.061(3)
Ru1 N6 2.074(3)
Ru1 N1 2.090(3)
Ru1 N2 2.094(3)
P1 F1 1.585(3)
P1 F4 1.586(3)
P1 F3 1.597(3)
P1 F2 1.602(3)
P1 F5 1.605(3)
P1 F6 1.608(3)
N1 C1 1.362(5)
N1 C5 1.379(4)
N2 C13 1.355(4)
N2 C9 1.389(4)
N3 C16 1.410(4)
N3 C18 1.422(4)
N3 C33 1.492(5)
N4 C32 1.341(5)
N4 C28 1.356(5)
N5 C27 1.338(5)
N5 C23 1.349(4)
N6 C37 1.351(5)
N6 C41 1.386(4)
N7 C46 1.352(5)
N7 C42 1.358(5)
N8 C51 1.362(5)
N8 C47 1.378(5)
C1 C2 1.370(6)
C1 H1 0.9500
C2 C3 1.394(6)
C2 H2 0.9500
C3 C4 1.368(6)
C3 H3 0.9500
C4 C5 1.407(5)
C4 H4 0.9500
C5 C6 1.462(5)
C6 C14 1.398(5)
C6 C7 1.417(5)
C7 C8 1.413(5)
C8 C16 1.408(5)
C8 C9 1.476(5)
C9 C10 1.386(5)
C10 C11 1.384(5)
C10 H10 0.9500
C11 C12 1.391(6)
C11 H11 0.9500
C12 C13 1.367(5)
C12 H12 0.9500
C13 H13 0.9500
C14 C15 1.398(5)
C14 H14 0.9500
C15 C16 1.411(5)
C15 C17 1.459(5)
C17 C22 1.403(5)
C17 C18 1.405(5)
C18 C19 1.405(5)
C19 C20 1.403(5)
C19 C23 1.487(5)
C20 C21 1.387(5)
C20 H20 0.9500
C21 C22 1.404(5)
C21 C28 1.504(5)
C22 H22 0.9500
C23 C24 1.401(5)
C24 C25 1.383(5)
C24 H24 0.9500
C25 C26 1.394(6)
C25 H25 0.9500
C26 C27 1.386(6)
C26 H26 0.9500
C27 H27 0.9500
C28 C29 1.391(5)
C29 C30 1.403(6)
C29 H29 0.9500
C30 C31 1.371(6)
C30 H30 0.9500
C31 C32 1.380(6)
C31 H31 0.9500
C32 H32 0.9500
C33 C34 1.483(8)
C33 C34' 1.539(12)
C33 H33A 0.9900
C33 H33B 0.9900
C34 C35 1.457(10)
C34 H34A 0.9900
C34 H34B 0.9900
C35 C36 1.472(11)
C35 H35A 0.9900
C35 H35B 0.9900
C36 H36A 0.9800
C36 H36B 0.9800
C36 H36C 0.9800
C34' C35' 1.485(12)
C34' H34C 0.9900
C34' H34D 0.9900
C35' C36' 1.522(15)
C35' H35C 0.9900
C35' H35D 0.9900
C36' H36D 0.9800
C36' H36E 0.9800
C36' H36F 0.9800
C37 C38 1.371(6)
C37 H37 0.9500
C38 C39 1.386(6)
C38 H38 0.9500
C39 C40 1.380(6)
C39 H39 0.9500
C40 C41 1.388(5)
C40 H40 0.9500
C41 C42 1.474(5)
C42 C43 1.396(5)
C43 C44 1.418(6)
C43 H43 0.9500
C44 C45 1.379(6)
C44 H44 0.9500
C45 C46 1.393(5)
C45 H45 0.9500
C46 C47 1.489(5)
C47 C48 1.385(5)
C48 C49 1.373(6)
C48 H48 0.9500
C49 C50 1.380(7)
C49 H49 0.9500
C50 C51 1.384(6)
C50 H50 0.9500
C51 H51 0.9500

loop_
_geom_torsion_atom_site_label_1
_geom_torsion_atom_site_label_2
_geom_torsion_atom_site_label_3
_geom_torsion_atom_site_label_4
_geom_torsion
C7 Ru1 N1 C1 177.9(4)
N7 Ru1 N1 C1 -0.1(4)
N8 Ru1 N1 C1 77.1(3)
N6 Ru1 N1 C1 -79.1(3)
N2 Ru1 N1 C1 -177.9(3)
C7 Ru1 N1 C5 2.0(3)
N7 Ru1 N1 C5 -176.0(3)
N8 Ru1 N1 C5 -98.8(3)
N6 Ru1 N1 C5 105.0(3)
N2 Ru1 N1 C5 6.3(5)
C7 Ru1 N2 C13 170.9(3)
N7 Ru1 N2 C13 -11.1(3)
N8 Ru1 N2 C13 -90.6(3)
N6 Ru1 N2 C13 66.5(3)
N1 Ru1 N2 C13 166.6(3)
C7 Ru1 N2 C9 2.9(3)
N7 Ru1 N2 C9 -179.1(3)
N8 Ru1 N2 C9 101.5(3)
N6 Ru1 N2 C9 -101.5(3)
N1 Ru1 N2 C9 -1.3(5)
C7 Ru1 N6 C37 8.8(3)
N7 Ru1 N6 C37 -174.9(3)
N8 Ru1 N6 C37 -166.3(3)
N1 Ru1 N6 C37 -71.1(3)
N2 Ru1 N6 C37 86.5(3)
C7 Ru1 N6 C41 -170.8(2)
N7 Ru1 N6 C41 5.5(2)
N8 Ru1 N6 C41 14.1(4)
N1 Ru1 N6 C41 109.3(3)
N2 Ru1 N6 C41 -93.1(3)
C7 Ru1 N7 C46 -62.9(19)
N8 Ru1 N7 C46 4.1(3)
N6 Ru1 N7 C46 -179.5(3)
N1 Ru1 N7 C46 87.9(3)
N2 Ru1 N7 C46 -93.0(3)
C7 Ru1 N7 C42 107.7(18)
N8 Ru1 N7 C42 174.7(3)
N6 Ru1 N7 C42 -8.9(3)
N1 Ru1 N7 C42 -101.5(3)
N2 Ru1 N7 C42 77.6(3)
C7 Ru1 N8 C51 -10.9(3)
N7 Ru1 N8 C51 172.8(3)
N6 Ru1 N8 C51 164.2(3)
N1 Ru1 N8 C51 67.2(3)
N2 Ru1 N8 C51 -90.6(3)
C7 Ru1 N8 C47 178.0(3)
N7 Ru1 N8 C47 1.8(2)
N6 Ru1 N8 C47 -6.8(5)
N1 Ru1 N8 C47 -103.8(3)
N2 Ru1 N8 C47 98.3(3)
C5 N1 C1 C2 2.1(6)
Ru1 N1 C1 C2 -173.6(4)
N1 C1 C2 C3 -1.6(8)
C1 C2 C3 C4 -0.4(9)
C2 C3 C4 C5 1.8(8)
C1 N1 C5 C4 -0.6(6)
Ru1 N1 C5 C4 175.5(3)
C1 N1 C5 C6 -177.6(3)
Ru1 N1 C5 C6 -1.4(4)
C3 C4 C5 N1 -1.3(7)
C3 C4 C5 C6 175.3(5)
N1 C5 C6 C14 178.8(4)
C4 C5 C6 C14 2.1(7)
N1 C5 C6 C7 -0.4(5)
C4 C5 C6 C7 -177.2(4)
C14 C6 C7 C8 -4.0(6)
C5 C6 C7 C8 175.3(3)
C14 C6 C7 Ru1 -177.1(3)
C5 C6 C7 Ru1 2.2(4)
N7 Ru1 C7 C8 -24(2)
N8 Ru1 C7 C8 -90.6(3)
N6 Ru1 C7 C8 91.4(3)
N1 Ru1 C7 C8 -175.6(3)
N2 Ru1 C7 C8 6.1(3)
N7 Ru1 C7 C6 149.0(17)
N8 Ru1 C7 C6 82.7(3)
N6 Ru1 C7 C6 -95.3(3)
N1 Ru1 C7 C6 -2.3(3)
N2 Ru1 C7 C6 179.4(3)
C6 C7 C8 C16 -1.5(5)
Ru1 C7 C8 C16 171.5(3)
C6 C7 C8 C9 173.6(3)
Ru1 C7 C8 C9 -13.4(4)
C13 N2 C9 C10 -2.9(5)
Ru1 N2 C9 C10 166.1(3)
C13 N2 C9 C8 -179.7(3)
Ru1 N2 C9 C8 -10.7(4)
C16 C8 C9 C10 12.7(7)
C7 C8 C9 C10 -161.5(4)
C16 C8 C9 N2 -170.7(4)
C7 C8 C9 N2 15.1(5)
N2 C9 C10 C11 2.2(6)
C8 C9 C10 C11 178.6(4)
C9 C10 C11 C12 1.1(6)
C10 C11 C12 C13 -3.6(6)
C9 N2 C13 C12 0.3(6)
Ru1 N2 C13 C12 -167.4(3)
C11 C12 C13 N2 2.9(6)
C7 C6 C14 C15 4.3(6)
C5 C6 C14 C15 -174.9(4)
C6 C14 C15 C16 0.8(6)
C6 C14 C15 C17 176.5(4)
C7 C8 C16 N3 -173.5(4)
C9 C8 C16 N3 12.5(7)
C7 C8 C16 C15 6.5(5)
C9 C8 C16 C15 -167.5(4)
C18 N3 C16 C8 -176.0(4)
C33 N3 C16 C8 45.8(6)
C18 N3 C16 C15 4.0(4)
C33 N3 C16 C15 -134.3(3)
C14 C15 C16 C8 -6.4(6)
C17 C15 C16 C8 176.9(3)
C14 C15 C16 N3 173.6(4)
C17 C15 C16 N3 -3.0(4)
C14 C15 C17 C22 3.4(8)
C16 C15 C17 C22 179.6(4)
C14 C15 C17 C18 -175.4(4)
C16 C15 C17 C18 0.9(4)
C22 C17 C18 C19 2.3(6)
C15 C17 C18 C19 -178.8(3)
C22 C17 C18 N3 -177.4(4)
C15 C17 C18 N3 1.5(4)
C16 N3 C18 C17 -3.3(4)
C33 N3 C18 C17 134.6(3)
C16 N3 C18 C19 177.0(4)
C33 N3 C18 C19 -45.0(6)
C17 C18 C19 C20 -3.9(5)
N3 C18 C19 C20 175.7(4)
C17 C18 C19 C23 171.7(4)
N3 C18 C19 C23 -8.7(6)
C18 C19 C20 C21 2.4(6)
C23 C19 C20 C21 -173.5(3)
C19 C20 C21 C22 0.8(6)
C19 C20 C21 C28 -178.9(4)
C18 C17 C22 C21 0.9(6)
C15 C17 C22 C21 -177.6(4)
C20 C21 C22 C17 -2.4(6)
C28 C21 C22 C17 177.2(4)
C27 N5 C23 C24 2.0(6)
C27 N5 C23 C19 177.7(4)
C20 C19 C23 N5 -37.4(5)
C18 C19 C23 N5 147.1(4)
C20 C19 C23 C24 138.4(4)
C18 C19 C23 C24 -37.1(6)
N5 C23 C24 C25 -0.4(6)
C19 C23 C24 C25 -176.0(4)
C23 C24 C25 C26 -0.4(6)
C24 C25 C26 C27 -0.2(7)
C23 N5 C27 C26 -2.7(6)
C25 C26 C27 N5 1.9(7)
C32 N4 C28 C29 1.0(6)
C32 N4 C28 C21 -178.7(4)
C20 C21 C28 N4 -12.9(6)
C22 C21 C28 N4 167.5(4)
C20 C21 C28 C29 167.5(4)
C22 C21 C28 C29 -12.1(6)
N4 C28 C29 C30 0.5(7)
C21 C28 C29 C30 -179.8(4)
C28 C29 C30 C31 0.3(7)
C29 C30 C31 C32 -2.5(8)
C28 N4 C32 C31 -3.4(7)
C30 C31 C32 N4 4.2(8)
C16 N3 C33 C34 100.2(5)
C18 N3 C33 C34 -32.8(6)
C16 N3 C33 C34' 62.3(8)
C18 N3 C33 C34' -70.7(8)
N3 C33 C34 C35 -60.2(8)
C34' C33 C34 C35 16.9(10)
C33 C34 C35 C36 -62.9(11)
C34 C33 C34' C35' 57.3(13)
N3 C33 C34' C35' 174.9(13)
C33 C34' C35' C36' 169.9(19)
C41 N6 C37 C38 -0.5(5)
Ru1 N6 C37 C38 179.9(3)
N6 C37 C38 C39 0.2(6)
C37 C38 C39 C40 0.7(6)
C38 C39 C40 C41 -1.2(6)
C37 N6 C41 C40 -0.1(5)
Ru1 N6 C41 C40 179.6(3)
C37 N6 C41 C42 178.4(3)
Ru1 N6 C41 C42 -2.0(4)
C39 C40 C41 N6 1.0(6)
C39 C40 C41 C42 -177.4(4)
C46 N7 C42 C43 1.0(6)
Ru1 N7 C42 C43 -169.3(3)
C46 N7 C42 C41 -179.5(3)
Ru1 N7 C42 C41 10.2(4)
N6 C41 C42 N7 -5.1(5)
C40 C41 C42 N7 173.4(4)
N6 C41 C42 C43 174.4(4)
C40 C41 C42 C43 -7.2(7)
N7 C42 C43 C44 -0.7(6)
C41 C42 C43 C44 179.9(4)
C42 C43 C44 C45 -0.2(7)
C43 C44 C45 C46 1.0(7)
C42 N7 C46 C45 -0.2(6)
Ru1 N7 C46 C45 170.1(3)
C42 N7 C46 C47 -178.9(3)
Ru1 N7 C46 C47 -8.6(4)
C44 C45 C46 N7 -0.8(6)
C44 C45 C46 C47 177.7(4)
C51 N8 C47 C48 -0.7(5)
Ru1 N8 C47 C48 171.2(3)
C51 N8 C47 C46 -178.7(3)
Ru1 N8 C47 C46 -6.7(4)
N7 C46 C47 N8 9.8(5)
C45 C46 C47 N8 -168.8(4)
N7 C46 C47 C48 -168.1(4)
C45 C46 C47 C48 13.3(6)
N8 C47 C48 C49 0.1(6)
C46 C47 C48 C49 177.9(4)
C47 C48 C49 C50 1.3(7)
C48 C49 C50 C51 -2.1(8)
C47 N8 C51 C50 -0.1(6)
Ru1 N8 C51 C50 -171.0(3)
C49 C50 C51 N8 1.6(7)

loop_
_platon_squeeze_void_nr
_platon_squeeze_void_average_x
_platon_squeeze_void_average_y
_platon_squeeze_void_average_z
_platon_squeeze_void_volume
_platon_squeeze_void_count_electrons
_platon_squeeze_void_content
1 -0.062 0.481 0.000 753 269 ' '
